data_4103847
loop_
_publ_author_name
'Vladimir V. Grushin'
'William J. Marshall'

_publ_section_title
;
 trans-Difluoro Complexes of Palladium(II)
;
_journal_name_full 'Journal of the American Chemical Society'
_journal_page_first 918
_journal_page_last 919
_journal_paper_doi 10.1021/ja808975a
_journal_volume 131
_journal_year 2009
_chemical_formula_sum 'C10 H10 I2 N2 Pd'
_chemical_formula_weight 518.40
_chemical_name_systematic
; 
 ? 
;
_space_group_IT_number 15
_symmetry_cell_setting monoclinic
_symmetry_space_group_name_Hall '-C 2yc'
_symmetry_space_group_name_H-M 'C 1 2/c 1'
_atom_sites_solution_hydrogens geom
_atom_sites_solution_primary direct
_atom_sites_solution_secondary difmap
_audit_creation_method SHELXL-97
_cell_angle_alpha 90.00
_cell_angle_beta 115.202(6)
_cell_angle_gamma 90.00
_cell_formula_units_Z 4
_cell_length_a 17.039(8)
_cell_length_b 4.993(2)
_cell_length_c 17.697(8)
_cell_measurement_reflns_used 2027
_cell_measurement_temperature 293(2)
_cell_measurement_theta_max 27.69
_cell_measurement_theta_min 2.54
_cell_volume 1362.3(10)
_computing_cell_refinement 'Bruker SAINT'
_computing_data_collection 'Bruker APEX2'
_computing_data_reduction 'Bruker SAINT'
_computing_molecular_graphics 'Bruker SHELXTL'
_computing_publication_material 'Bruker SHELXTL'
_computing_structure_refinement 'SHELXL-97 (Sheldrick, 2008)'
_computing_structure_solution 'SHELXS-97 (Sheldrick, 2008)'
_diffrn_ambient_temperature 293(2)
_diffrn_measured_fraction_theta_full 0.990
_diffrn_measured_fraction_theta_max 0.990
_diffrn_measurement_device_type 'Bruker APEX-II CCD'
_diffrn_measurement_method '\f and \w scans'
_diffrn_radiation_monochromator graphite
_diffrn_radiation_source 'fine-focus sealed tube'
_diffrn_radiation_type MoK\a
_diffrn_radiation_wavelength 0.71073
_diffrn_reflns_av_R_equivalents 0.0467
_diffrn_reflns_av_sigmaI/netI 0.0464
_diffrn_reflns_limit_h_max 21
_diffrn_reflns_limit_h_min -22
_diffrn_reflns_limit_k_max 6
_diffrn_reflns_limit_k_min -6
_diffrn_reflns_limit_l_max 23
_diffrn_reflns_limit_l_min -23
_diffrn_reflns_number 6504
_diffrn_reflns_theta_full 28.77
_diffrn_reflns_theta_max 28.77
_diffrn_reflns_theta_min 2.54
_exptl_absorpt_coefficient_mu 5.867
_exptl_absorpt_correction_type none
_exptl_crystal_colour yellow
_exptl_crystal_density_diffrn 2.528
_exptl_crystal_density_method 'not measured'
_exptl_crystal_description rect.plate
_exptl_crystal_F_000 944
_exptl_crystal_size_max 0.20
_exptl_crystal_size_mid 0.06
_exptl_crystal_size_min 0.02
_refine_diff_density_max 1.608
_refine_diff_density_min -1.233
_refine_diff_density_rms 0.191
_refine_ls_extinction_method none
_refine_ls_goodness_of_fit_ref 1.059
_refine_ls_hydrogen_treatment riding
_refine_ls_matrix_type full
_refine_ls_number_parameters 71
_refine_ls_number_reflns 1752
_refine_ls_number_restraints 0
_refine_ls_restrained_S_all 1.059
_refine_ls_R_factor_all 0.0561
_refine_ls_R_factor_gt 0.0417
_refine_ls_shift/su_max 0.000
_refine_ls_shift/su_mean 0.000
_refine_ls_structure_factor_coef Fsqd
_refine_ls_weighting_details 'calc w=1/[\s^2^(Fo^2^)+(0.0538P)^2^+1.4872P] where P=(Fo^2^+2Fc^2^)/3'
_refine_ls_weighting_scheme calc
_refine_ls_wR_factor_gt 0.0975
_refine_ls_wR_factor_ref 0.1042
_reflns_number_gt 1406
_reflns_number_total 1752
_reflns_threshold_expression >2sigma(I)
_cod_data_source_file ja808975a_si_001_5.cif
_cod_data_source_block 08202
_cod_database_code 4103847

loop_
_symmetry_equiv_pos_as_xyz
'x, y, z'
'-x, y, -z+1/2'
'x+1/2, y+1/2, z'
'-x+1/2, y+1/2, -z+1/2'
'-x, -y, -z'
'x, -y, z-1/2'
'-x+1/2, -y+1/2, -z'
'x+1/2, -y+1/2, z-1/2'

loop_
_atom_site_label
_atom_site_type_symbol
_atom_site_fract_x
_atom_site_fract_y
_atom_site_fract_z
_atom_site_U_iso_or_equiv
_atom_site_adp_type
_atom_site_occupancy
_atom_site_symmetry_multiplicity
_atom_site_calc_flag
_atom_site_refinement_flags
I1 I 0.11256(3) 0.03077(10) -0.11715(2) 0.04601(18) Uani 1 1 d .
Pd1 Pd 0.2500 0.2500 0.0000 0.03039(18) Uani 1 2 d S
N1 N 0.1872(3) 0.2902(10) 0.0736(3) 0.0327(10) Uani 1 1 d .
C2 C 0.0857(5) 0.5212(15) 0.1102(5) 0.0493(17) Uani 1 1 d .
H2A H 0.0449 0.6571 0.0990 0.059 Uiso 1 1 calc R
C3 C 0.1043(4) 0.3544(15) 0.1771(4) 0.0464(16) Uani 1 1 d .
H3A H 0.0770 0.3769 0.2123 0.056 Uiso 1 1 calc R
C4 C 0.1639(4) 0.1536(15) 0.1913(4) 0.0447(15) Uani 1 1 d .
H4A H 0.1768 0.0365 0.2359 0.054 Uiso 1 1 calc R
C1 C 0.1284(4) 0.4853(13) 0.0595(4) 0.0410(15) Uani 1 1 d .
H1A H 0.1159 0.5996 0.0143 0.049 Uiso 1 1 calc R
C5 C 0.2047(4) 0.1264(13) 0.1389(3) 0.0384(13) Uani 1 1 d .
H5A H 0.2455 -0.0091 0.1492 0.046 Uiso 1 1 calc R

loop_
_atom_site_aniso_label
_atom_site_aniso_U_11
_atom_site_aniso_U_22
_atom_site_aniso_U_33
_atom_site_aniso_U_23
_atom_site_aniso_U_13
_atom_site_aniso_U_12
I1 0.0411(3) 0.0678(4) 0.0368(2) -0.01244(18) 0.02395(19) -0.01079(19)
Pd1 0.0351(3) 0.0376(4) 0.0256(3) 0.0022(2) 0.0198(2) 0.0010(2)
N1 0.036(2) 0.040(3) 0.029(2) -0.0006(19) 0.0200(18) -0.003(2)
C2 0.041(3) 0.062(5) 0.053(4) -0.010(3) 0.028(3) 0.003(3)
C3 0.045(3) 0.064(4) 0.044(3) -0.019(3) 0.032(3) -0.016(3)
C4 0.057(4) 0.054(4) 0.037(3) -0.003(3) 0.033(3) -0.010(3)
C1 0.043(3) 0.046(4) 0.039(3) 0.002(3) 0.022(3) 0.007(3)
C5 0.049(3) 0.041(4) 0.033(3) 0.002(3) 0.025(3) -0.001(3)

loop_
_atom_type_symbol
_atom_type_description
_atom_type_scat_dispersion_real
_atom_type_scat_dispersion_imag
_atom_type_scat_source
C C 0.0033 0.0016 'International Tables Vol C Tables 4.2.6.8 and 6.1.1.4'
H H 0.0000 0.0000 'International Tables Vol C Tables 4.2.6.8 and 6.1.1.4'
I I -0.4742 1.8119 'International Tables Vol C Tables 4.2.6.8 and 6.1.1.4'
N N 0.0061 0.0033 'International Tables Vol C Tables 4.2.6.8 and 6.1.1.4'
Pd Pd -0.9988 1.0072 'International Tables Vol C Tables 4.2.6.8 and 6.1.1.4'

loop_
_geom_angle_atom_site_label_1
_geom_angle_atom_site_label_2
_geom_angle_atom_site_label_3
_geom_angle
_geom_angle_site_symmetry_1
_geom_angle_site_symmetry_3
N1 Pd1 N1 180.00(17) . 7
N1 Pd1 I1 89.34(14) . 7
N1 Pd1 I1 90.66(14) 7 7
N1 Pd1 I1 90.66(14) . .
N1 Pd1 I1 89.34(14) 7 .
I1 Pd1 I1 180.0 7 .
C5 N1 C1 118.6(5) . .
C5 N1 Pd1 120.7(4) . .
C1 N1 Pd1 120.7(4) . .
C3 C2 C1 119.3(7) . .
C2 C3 C4 118.9(6) . .
C3 C4 C5 119.6(6) . .
N1 C1 C2 121.9(6) . .
N1 C5 C4 121.8(6) . .

loop_
_geom_bond_atom_site_label_1
_geom_bond_atom_site_label_2
_geom_bond_distance
_geom_bond_site_symmetry_2
I1 Pd1 2.6164(9) .
Pd1 N1 2.018(5) .
Pd1 N1 2.018(5) 7
Pd1 I1 2.6164(9) 7
N1 C5 1.341(7) .
N1 C1 1.342(8) .
C2 C3 1.369(10) .
C2 C1 1.388(9) .
C3 C4 1.372(10) .
C4 C5 1.382(8) .

loop_
_geom_torsion_atom_site_label_1
_geom_torsion_atom_site_label_2
_geom_torsion_atom_site_label_3
_geom_torsion_atom_site_label_4
_geom_torsion
_geom_torsion_site_symmetry_1
N1 Pd1 N1 C5 79(25) 7
I1 Pd1 N1 C5 -75.3(4) 7
I1 Pd1 N1 C5 104.7(4) .
N1 Pd1 N1 C1 -103(26) 7
I1 Pd1 N1 C1 103.1(5) 7
I1 Pd1 N1 C1 -76.9(5) .
C1 C2 C3 C4 -0.9(10) .
C2 C3 C4 C5 1.0(10) .
C5 N1 C1 C2 0.0(9) .
Pd1 N1 C1 C2 -178.5(5) .
C3 C2 C1 N1 0.4(10) .
C1 N1 C5 C4 0.1(9) .
Pd1 N1 C5 C4 178.6(5) .
C3 C4 C5 N1 -0.6(10) .
